data_7000918
loop_
_publ_author_name
'Mishra, Shashank'
'Daniele, St\'ephane'
'Petit, Sarah'
'Jeanneau, Erwann'
'Rolland, Marc'

_publ_section_title
;
 Homoleptic gallium(iii) and indium(iii) aminoalkoxides as precursors
 for sol--gel routes to metal oxide nanomaterials
;
_journal_issue 14
_journal_name_full 'Dalton Transactions'
_journal_page_first 2569
_journal_page_last 2577
_journal_paper_doi 10.1039/b818974a
_journal_year 2009
_chemical_formula_moiety 'C30 H66 In4 N6 O12, 6(C H Cl3)'
_chemical_formula_sum 'C36 H72 Cl18 In4 N6 O12'
_chemical_formula_weight 1878.47
_space_group_IT_number 2
_symmetry_cell_setting triclinic
_symmetry_space_group_name_Hall '-P 1'
_symmetry_space_group_name_H-M 'P -1'
_atom_sites_solution_hydrogens geom
_atom_sites_solution_primary direct
_audit_creation_date 08-02-25
_audit_creation_method CRYSTALS_ver_12.85
_cell_angle_alpha 74.8165(17)
_cell_angle_beta 89.7859(16)
_cell_angle_gamma 70.8371(17)
_cell_formula_units_Z 1
_cell_length_a 11.33520(29)
_cell_length_b 11.43510(29)
_cell_length_c 14.60850(40)
_cell_measurement_reflns_used 31144
_cell_measurement_temperature 150
_cell_measurement_theta_max 27.878
_cell_measurement_theta_min 0.730
_cell_volume 1719.14(8)
_computing_cell_refinement 'DENZO/SCALEPACK (Otwinowski & Minor, 1997)'
_computing_data_collection 'COLLECT (Nonius, 1997-2001).'
_computing_data_reduction 'DENZO/SCALEPACK (Otwinowski & Minor, 1997)'
_computing_molecular_graphics 'CAMERON (Watkin et al., 1996)'
_computing_publication_material 'CRYSTALS (Betteridge et al., 2003)'
_computing_structure_refinement 'CRYSTALS (Betteridge et al., 2003)'
_computing_structure_solution 'SIR97 (Altomare et al., 1999)'
_diffrn_ambient_temperature 150
_diffrn_measured_fraction_theta_full 0.998
_diffrn_measured_fraction_theta_max 0.998
_diffrn_measurement_device 'Nonius KappaCCD'
_diffrn_measurement_device_type Area
_diffrn_measurement_method '\f & \w scans'
_diffrn_radiation_monochromator graphite
_diffrn_radiation_type 'Mo K\a'
_diffrn_radiation_wavelength 0.71069
_diffrn_reflns_av_R_equivalents 0.031
_diffrn_reflns_limit_h_max 14
_diffrn_reflns_limit_h_min -14
_diffrn_reflns_limit_k_max 15
_diffrn_reflns_limit_k_min -15
_diffrn_reflns_limit_l_max 19
_diffrn_reflns_limit_l_min -19
_diffrn_reflns_number 15429
_diffrn_reflns_theta_full 27.908
_diffrn_reflns_theta_max 27.908
_diffrn_reflns_theta_min 1.450
_diffrn_standards_number 0
_exptl_absorpt_coefficient_mu 2.076
_exptl_absorpt_correction_T_max 0.75
_exptl_absorpt_correction_T_min 0.47
_exptl_absorpt_correction_type analytical
_exptl_absorpt_process_details
;
Analytical Absorption (De Meulenaer & Tompa, 1965)
;
_exptl_crystal_colour colorless
_exptl_crystal_density_diffrn 1.814
_exptl_crystal_density_method 'not measured'
_exptl_crystal_description needle
_exptl_crystal_F_000 928
_exptl_crystal_size_max 0.44
_exptl_crystal_size_mid 0.19
_exptl_crystal_size_min 0.14
_refine_diff_density_max 1.18
_refine_diff_density_min -0.74
_refine_ls_extinction_method None
_refine_ls_goodness_of_fit_ref 1.1267
_refine_ls_hydrogen_treatment noref
_refine_ls_matrix_type full
_refine_ls_number_parameters 370
_refine_ls_number_reflns 5411
_refine_ls_number_restraints 0
_refine_ls_R_factor_all 0.0582
_refine_ls_R_factor_gt 0.0350
_refine_ls_shift/su_max 0.001196
_refine_ls_structure_factor_coef F
_refine_ls_weighting_details
;
Method, part 1, Chebychev polynomial, (Watkin, 1994, Prince, 1982)
[weight] = 1.0/[A~0~*T~0~(x)+A~1~*T~1~(x) ... +A~n-1~]*T~n-1~(x)]
where A~i~ are the Chebychev coefficients listed below and x= Fcalc/Fmax
Method = Robust Weighting (Prince, 1982)
W = [weight] * [1-(deltaF/6*sigmaF)^2^]^2^
A~i~ are:
0.187 0.284E-01 0.112E-01
;
_refine_ls_weighting_scheme calc
_refine_ls_wR_factor_all 0.0610
_refine_ls_wR_factor_gt 0.0345
_refine_ls_wR_factor_ref 0.0327
_reflns_limit_h_max 14
_reflns_limit_h_min -14
_reflns_limit_k_max 15
_reflns_limit_k_min -14
_reflns_limit_l_max 19
_reflns_limit_l_min 0
_reflns_number_gt 5818
_reflns_number_total 8216
_reflns_threshold_expression I>2.0\s(I)
_oxford_diffrn_Wilson_B_factor 0.00
_oxford_diffrn_Wilson_scale 0.00
_oxford_refine_ls_r_factor_ref 0.0322
_oxford_refine_ls_scale 0.12790(11)
_oxford_reflns_number_all 8187
_oxford_reflns_threshold_expression_ref I>3.0\s(I)
_oxford_structure_analysis_title 'scale in P -1'
_cod_data_source_file b818974a.txt
_cod_data_source_block complex2
_cod_depositor_comments
;
The following automatic conversions were performed:
'_symmetry_cell_setting' value 'Triclinic' changed to 'triclinic'
according to '/home/saulius/struct/CIF-dictionaries/cif_core.dic'
dictionary named 'cif_core.dic' version 2.4.1 from 2010-06-29.

Automatic conversion script
Id: cif_fix_enum 1527 2010-12-29 10:47:43Z saulius 
;
_cod_original_cell_volume 1719.143(83)
_cod_original_sg_symbol_H-M 'P -1 '
_cod_database_code 7000918

loop_
_symmetry_equiv_pos_as_xyz
x,y,z
-x,-y,-z

loop_
_atom_site_label
_atom_site_type_symbol
_atom_site_fract_x
_atom_site_fract_y
_atom_site_fract_z
_atom_site_U_iso_or_equiv
_atom_site_occupancy
_atom_site_adp_type
_atom_site_refinement_flags_posn
_atom_site_refinement_flags_adp
_atom_site_refinement_flags_occupancy
_atom_site_disorder_assembly
_atom_site_disorder_group
_oxford_atom_site_special_shape
_atom_site_attached_hydrogens
Cl1 Cl 0.63978(15) 0.79808(13) 0.28680(9) 0.0503 1.0000 Uani . . . . . . .
Cl2 Cl 0.72813(16) 0.63536(14) 0.47668(10) 0.0577 1.0000 Uani . . . . . . .
Cl3 Cl 0.59829(14) 0.90855(16) 0.44504(14) 0.0648 1.0000 Uani . . . . . . .
Cl4 Cl 0.59006(14) 0.90151(15) 0.84726(11) 0.0595 1.0000 Uani . . . . . . .
Cl5 Cl 0.66924(13) 0.64441(13) 0.97406(13) 0.0576 1.0000 Uani . . . . . . .
Cl6 Cl 0.66377(16) 0.85555(17) 1.04634(12) 0.0621 1.0000 Uani . . . . . . .
Cl7 Cl 0.58605(16) 0.45384(15) 0.81109(10) 0.0635 1.0000 Uani . . . . . . .
Cl8 Cl 0.54322(13) 0.71043(15) 0.69163(11) 0.0539 1.0000 Uani . . . . . . .
Cl9 Cl 0.48891(12) 0.52167(13) 0.61506(9) 0.0448 1.0000 Uani . . . . . . .
N1 N 0.7938(3) 1.2216(3) 0.0766(2) 0.0270 1.0000 Uani . . . . . . .
N2 N 1.0052(3) 1.3985(3) 0.2320(2) 0.0244 1.0000 Uani . . . . . . .
N3 N 1.1925(3) 0.8319(3) 0.3675(3) 0.0302 1.0000 Uani . . . . . . .
C1 C 0.8017(5) 1.0375(4) 0.2124(3) 0.0332 1.0000 Uani . . . . . . .
C2 C 0.8058(5) 1.0839(5) 0.1055(3) 0.0373 1.0000 Uani . . . . . . .
C3 C 0.6614(4) 1.3018(5) 0.0650(4) 0.0398 1.0000 Uani . . . . . . .
C4 C 0.8533(5) 1.2545(5) -0.0121(3) 0.0365 1.0000 Uani . . . . . . .
C5 C 0.9966(5) 1.2030(5) 0.0082(4) 0.0405 1.0000 Uani . . . . . . .
C6 C 0.7791(4) 1.4850(5) 0.2485(4) 0.0388 1.0000 Uani . . . . . . .
C7 C 0.8935(7) 1.5176(7) 0.2123(6) 0.0327 0.611 Uani . . . 1 1 . .
C8 C 1.1086(7) 1.4263(7) 0.1785(5) 0.0320 0.611 Uani . . . 1 1 . .
In2 In 0.92558(3) 1.24670(3) 0.195065(19) 0.0209 1.0000 Uani . . . . . . .
C13 C 1.1247(4) 1.2018(4) 0.3571(3) 0.0314 1.0000 Uani . . . . . . .
C21 C 0.4906(4) 0.5780(4) 0.7164(3) 0.0340 1.0000 Uani . . . . . . .
O1 O 0.8929(3) 1.0686(3) 0.2564(2) 0.0322 1.0000 Uani . . . . . . .
O2 O 1.0352(3) 1.2438(3) 0.0817(2) 0.0321 1.0000 Uani . . . . . . .
C14 C 1.0402(5) 0.7202(4) 0.3680(4) 0.0392 1.0000 Uani . . . . . . .
C15 C 1.1747(4) 0.7053(4) 0.3952(4) 0.0380 1.0000 Uani . . . . . . .
C16 C 1.2259(5) 0.8630(5) 0.2689(4) 0.0453 1.0000 Uani . . . . . . .
C17 C 1.2877(4) 0.8398(4) 0.4331(4) 0.0339 1.0000 Uani . . . . . . .
C18 C 0.7601(4) 1.1545(4) 0.4706(3) 0.0309 1.0000 Uani . . . . . . .
C19 C 0.7016(4) 0.7906(4) 0.3993(3) 0.0344 1.0000 Uani . . . . . . .
C20 C 0.6923(4) 0.7943(4) 0.9463(4) 0.0355 1.0000 Uani . . . . . . .
O5 O 0.8803(3) 1.0591(3) 0.4830(2) 0.0278 1.0000 Uani . . . . . . .
O6 O 0.9551(3) 0.8120(3) 0.4051(2) 0.0303 1.0000 Uani . . . . . . .
In1 In 1.00276(3) 0.97680(3) 0.38944(2) 0.0226 1.0000 Uani . . . . . . .
O3 O 0.7665(3) 1.3783(3) 0.2244(3) 0.0367 1.0000 Uani . . . . . . .
O4 O 1.0593(3) 1.1372(3) 0.3180(2) 0.0276 1.0000 Uani . . . . . . .
C12 C 1.1298(11) 1.3169(11) 0.2842(8) 0.0297 0.389 Uani . . . 1 2 . .
C11 C 0.9124(12) 1.4555(12) 0.2927(11) 0.0405 0.389 Uani . . . 1 2 . .
C9 C 1.0473(7) 1.3457(7) 0.3358(5) 0.0310 0.611 Uani . . . 1 1 . .
C10 C 1.0175(13) 1.4956(11) 0.1470(9) 0.0366 0.389 Uani . . . 1 2 . .
H11 H 0.7192 1.0796 0.2310 0.0411 1.0000 Uiso . . . . . . .
H12 H 0.8200 0.9446 0.2325 0.0412 1.0000 Uiso . . . . . . .
H21 H 0.8862 1.0345 0.0893 0.0451 1.0000 Uiso . . . . . . .
H22 H 0.7384 1.0712 0.0734 0.0450 1.0000 Uiso . . . . . . .
H31 H 0.6564 1.3898 0.0534 0.0578 1.0000 Uiso . . . . . . .
H32 H 0.6233 1.2775 0.1228 0.0577 1.0000 Uiso . . . . . . .
H33 H 0.6181 1.2916 0.0129 0.0578 1.0000 Uiso . . . . . . .
H41 H 0.8253 1.3473 -0.0372 0.0458 1.0000 Uiso . . . . . . .
H42 H 0.8285 1.2179 -0.0584 0.0461 1.0000 Uiso . . . . . . .
H51 H 1.0324 1.2356 -0.0496 0.0520 1.0000 Uiso . . . . . . .
H52 H 1.0258 1.1092 0.0255 0.0517 1.0000 Uiso . . . . . . .
H71 H 0.9084 1.5766 0.2444 0.0380 0.611 Uiso . . . 1 1 . .
H72 H 0.8791 1.5583 0.1441 0.0379 0.611 Uiso . . . 1 1 . .
H81 H 1.1805 1.3484 0.1914 0.0479 0.611 Uiso . . . 1 1 . .
H82 H 1.1303 1.4922 0.1978 0.0480 0.611 Uiso . . . 1 1 . .
H83 H 1.0829 1.4554 0.1113 0.0479 0.611 Uiso . . . 1 1 . .
H211 H 0.4055 0.6041 0.7348 0.0378 1.0000 Uiso . . . . . . .
H141 H 1.0248 0.7450 0.2990 0.0470 1.0000 Uiso . . . . . . .
H142 H 1.0284 0.6378 0.3932 0.0468 1.0000 Uiso . . . . . . .
H151 H 1.1921 0.6701 0.4634 0.0438 1.0000 Uiso . . . . . . .
H152 H 1.2307 0.6474 0.3636 0.0445 1.0000 Uiso . . . . . . .
H161 H 1.2280 0.9495 0.2507 0.0670 1.0000 Uiso . . . . . . .
H162 H 1.3074 0.8046 0.2640 0.0667 1.0000 Uiso . . . . . . .
H163 H 1.1649 0.8574 0.2263 0.0668 1.0000 Uiso . . . . . . .
H171 H 1.3035 0.9202 0.4058 0.0397 1.0000 Uiso . . . . . . .
H172 H 1.3648 0.7664 0.4403 0.0402 1.0000 Uiso . . . . . . .
H181 H 0.7657 1.2381 0.4359 0.0332 1.0000 Uiso . . . . . . .
H182 H 0.7020 1.1342 0.4338 0.0331 1.0000 Uiso . . . . . . .
H191 H 0.7817 0.8064 0.3929 0.0418 1.0000 Uiso . . . . . . .
H201 H 0.7789 0.7833 0.9312 0.0441 1.0000 Uiso . . . . . . .
H121 H 1.1603 1.3682 0.3148 0.0419 0.389 Uiso . . . 1 2 . .
H122 H 1.1870 1.2890 0.2381 0.0421 0.389 Uiso . . . 1 2 . .
H111 H 0.9223 1.5344 0.2985 0.0560 0.389 Uiso . . . 1 2 . .
H112 H 0.9249 1.3946 0.3551 0.0560 0.389 Uiso . . . 1 2 . .
H91 H 1.0979 1.3917 0.3532 0.0390 0.611 Uiso . . . 1 1 . .
H92 H 0.9749 1.3564 0.3718 0.0391 0.611 Uiso . . . 1 1 . .
H101 H 0.9353 1.5470 0.1146 0.0550 0.389 Uiso . . . 1 2 . .
H102 H 1.0553 1.5507 0.1653 0.0549 0.389 Uiso . . . 1 2 . .
H103 H 1.0686 1.4532 0.1044 0.0549 0.389 Uiso . . . 1 2 . .
H61 H 0.7607 1.5569 0.1916 0.0521 0.389 Uiso . . . 1 2 . .
H62 H 0.7202 1.5078 0.2945 0.0519 0.389 Uiso . . . 1 2 . .
H63 H 0.7855 1.4661 0.3173 0.0519 0.611 Uiso . . . 1 1 . .
H64 H 0.7049 1.5599 0.2222 0.0519 0.611 Uiso . . . 1 1 . .
H131 H 1.2047 1.1915 0.3303 0.0390 0.611 Uiso . . . 1 1 . .
H132 H 1.1397 1.1652 0.4257 0.0388 0.611 Uiso . . . 1 1 . .
H133 H 1.2097 1.1438 0.3797 0.0390 0.389 Uiso . . . 1 2 . .
H134 H 1.0827 1.2277 0.4101 0.0390 0.389 Uiso . . . 1 2 . .

loop_
_atom_site_aniso_label
_atom_site_aniso_U_11
_atom_site_aniso_U_22
_atom_site_aniso_U_33
_atom_site_aniso_U_23
_atom_site_aniso_U_13
_atom_site_aniso_U_12
Cl1 0.0715(9) 0.0440(7) 0.0386(7) -0.0102(5) -0.0072(6) -0.0245(7)
Cl2 0.0824(11) 0.0483(8) 0.0442(8) 0.0009(6) -0.0034(7) -0.0349(8)
Cl3 0.0458(8) 0.0707(10) 0.0944(12) -0.0583(10) 0.0179(8) -0.0138(7)
Cl4 0.0506(8) 0.0573(9) 0.0548(9) -0.0026(7) -0.0035(7) -0.0079(7)
Cl5 0.0419(7) 0.0368(7) 0.0952(12) -0.0175(7) 0.0028(7) -0.0154(6)
Cl6 0.0725(10) 0.0728(10) 0.0585(9) -0.0406(8) 0.0195(8) -0.0302(8)
Cl7 0.0736(10) 0.0515(8) 0.0408(7) -0.0034(6) -0.0144(7) 0.0037(7)
Cl8 0.0485(8) 0.0593(8) 0.0593(9) -0.0109(7) 0.0010(6) -0.0295(7)
Cl9 0.0369(6) 0.0526(7) 0.0399(7) -0.0198(6) -0.0005(5) -0.0033(5)
N1 0.0256(18) 0.0307(18) 0.0231(17) -0.0026(14) -0.0008(14) -0.0112(15)
N2 0.0256(17) 0.0246(17) 0.0235(17) -0.0057(14) 0.0028(13) -0.0098(14)
N3 0.0293(19) 0.0263(18) 0.032(2) -0.0078(15) 0.0058(15) -0.0063(15)
C1 0.043(3) 0.030(2) 0.030(2) -0.0025(18) -0.007(2) -0.021(2)
C2 0.051(3) 0.032(2) 0.032(2) -0.0079(19) -0.006(2) -0.019(2)
C3 0.030(2) 0.050(3) 0.037(3) -0.004(2) -0.005(2) -0.017(2)
C4 0.044(3) 0.050(3) 0.022(2) -0.010(2) 0.0017(19) -0.024(2)
C5 0.039(3) 0.060(3) 0.034(3) -0.025(2) 0.011(2) -0.022(2)
C6 0.031(2) 0.031(2) 0.062(3) -0.027(2) 0.014(2) -0.0102(19)
C7 0.031(4) 0.020(3) 0.045(5) -0.013(3) 0.002(3) -0.003(3)
C8 0.036(4) 0.029(4) 0.032(4) -0.006(3) 0.001(3) -0.014(3)
In2 0.02239(14) 0.01931(14) 0.02056(14) -0.00493(11) 0.00094(11) -0.00687(11)
C13 0.034(2) 0.033(2) 0.029(2) -0.0023(18) -0.0083(19) -0.0191(19)
C21 0.024(2) 0.036(2) 0.037(2) -0.0089(19) 0.0000(18) -0.0040(18)
O1 0.0402(18) 0.0265(15) 0.0304(16) 0.0018(12) -0.0112(14) -0.0192(13)
O2 0.0273(15) 0.0460(19) 0.0281(16) -0.0156(14) 0.0057(13) -0.0149(14)
C14 0.038(3) 0.028(2) 0.053(3) -0.015(2) 0.004(2) -0.010(2)
C15 0.034(2) 0.024(2) 0.053(3) -0.013(2) 0.005(2) -0.0041(18)
C16 0.044(3) 0.055(3) 0.037(3) -0.019(2) 0.014(2) -0.011(2)
C17 0.023(2) 0.033(2) 0.046(3) -0.012(2) 0.0031(19) -0.0079(18)
C18 0.021(2) 0.029(2) 0.032(2) -0.0053(18) -0.0055(17) 0.0029(17)
C19 0.037(2) 0.034(2) 0.034(2) -0.0118(19) 0.002(2) -0.013(2)
C20 0.033(2) 0.034(2) 0.042(3) -0.016(2) 0.004(2) -0.0111(19)
O5 0.0168(13) 0.0290(15) 0.0301(16) -0.0078(12) -0.0012(11) 0.0017(11)
O6 0.0257(15) 0.0221(14) 0.0419(18) -0.0072(13) 0.0025(13) -0.0077(12)
In1 0.02344(15) 0.01854(14) 0.02282(15) -0.00331(11) -0.00106(12) -0.00518(11)
O3 0.0255(16) 0.0338(17) 0.061(2) -0.0275(16) 0.0116(15) -0.0112(13)
O4 0.0320(16) 0.0274(15) 0.0225(14) 0.0019(11) -0.0082(12) -0.0156(13)
C12 0.030(6) 0.038(6) 0.028(6) -0.010(5) -0.004(5) -0.020(5)
C11 0.040(7) 0.039(7) 0.060(9) -0.029(7) 0.018(6) -0.026(6)
C9 0.039(4) 0.032(4) 0.029(4) -0.012(3) 0.001(3) -0.018(3)
C10 0.053(8) 0.025(6) 0.034(6) 0.007(5) 0.000(6) -0.028(6)

loop_
_atom_type_symbol
_atom_type_scat_dispersion_real
_atom_type_scat_dispersion_imag
_atom_type_scat_Cromer_Mann_a1
_atom_type_scat_Cromer_Mann_b1
_atom_type_scat_Cromer_Mann_a2
_atom_type_scat_Cromer_Mann_b2
_atom_type_scat_Cromer_Mann_a3
_atom_type_scat_Cromer_Mann_b3
_atom_type_scat_Cromer_Mann_a4
_atom_type_scat_Cromer_Mann_b4
_atom_type_scat_Cromer_Mann_c
_atom_type_scat_source
C 0.0033 0.0016 2.3100 20.8439 1.0200 10.2075 1.5886 0.5687 0.8650 51.6512 0.2156 'International Tables Vol C 4.2.6.8 and 6.1.1.4'
H 0.0000 0.0000 0.4930 10.5109 0.3229 26.1257 0.1402 3.1424 0.0408 57.7998 0.0030 'International Tables Vol C 4.2.6.8 and 6.1.1.4'
O 0.0106 0.0060 3.0485 13.2771 2.2868 5.7011 1.5463 0.3239 0.8670 32.9089 0.2508 'International Tables Vol C 4.2.6.8 and 6.1.1.4'
Cl 0.1484 0.1585 11.4604 0.0104 7.1964 1.1662 6.2556 18.5194 1.6455 47.7784 -9.5574 'International Tables Vol C 4.2.6.8 and 6.1.1.4'
In -0.7276 1.3100 19.1624 0.5476 18.5596 6.3776 4.2948 25.8499 2.0396 92.8029 4.9391 'International Tables Vol C 4.2.6.8 and 6.1.1.4'
N 0.0061 0.0033 12.2126 0.0057 3.1322 9.8933 2.0125 28.9975 1.1663 0.5826 -11.5290 'International Tables Vol C 4.2.6.8 and 6.1.1.4'

loop_
_geom_angle_atom_site_label_1
_geom_angle_site_symmetry_1
_geom_angle_atom_site_label_2
_geom_angle_site_symmetry_2
_geom_angle_atom_site_label_3
_geom_angle_site_symmetry_3
_geom_angle
_geom_angle_publ_flag
C2 . N1 . C3 . 109.9(4) yes
C2 . N1 . C4 . 111.6(4) yes
C3 . N1 . C4 . 110.4(4) yes
C2 . N1 . In2 . 105.5(2) yes
C3 . N1 . In2 . 116.3(3) yes
C4 . N1 . In2 . 103.0(2) yes
C7 . N2 . C8 . 109.5(5) yes
C7 . N2 . In2 . 103.2(3) yes
C8 . N2 . In2 . 117.8(3) yes
C7 . N2 . C9 . 111.8(5) yes
C8 . N2 . C9 . 109.7(5) yes
In2 . N2 . C9 . 104.8(3) yes
In2 . N2 . C12 . 103.3(5) yes
In2 . N2 . C11 . 102.4(5) yes
C12 . N2 . C11 . 113.7(8) yes
In2 . N2 . C10 . 113.2(5) yes
C12 . N2 . C10 . 111.2(7) yes
C11 . N2 . C10 . 112.4(8) yes
C15 . N3 . C16 . 111.4(4) yes
C15 . N3 . C17 . 112.2(4) yes
C16 . N3 . C17 . 110.1(4) yes
C15 . N3 . In1 . 104.7(3) yes
C16 . N3 . In1 . 112.6(3) yes
C17 . N3 . In1 . 105.5(3) yes
C2 . C1 . O1 . 107.6(4) yes
C2 . C1 . H11 . 110.7 no
O1 . C1 . H11 . 109.6 no
C2 . C1 . H12 . 110.6 no
O1 . C1 . H12 . 109.6 no
H11 . C1 . H12 . 108.8 no
C1 . C2 . N1 . 110.5(4) yes
C1 . C2 . H21 . 108.1 no
N1 . C2 . H21 . 108.5 no
C1 . C2 . H22 . 109.2 no
N1 . C2 . H22 . 110.1 no
H21 . C2 . H22 . 110.5 no
N1 . C3 . H31 . 108.3 no
N1 . C3 . H32 . 109.4 no
H31 . C3 . H32 . 109.0 no
N1 . C3 . H33 . 110.6 no
H31 . C3 . H33 . 110.1 no
H32 . C3 . H33 . 109.5 no
N1 . C4 . C5 . 110.2(4) yes
N1 . C4 . H41 . 108.8 no
C5 . C4 . H41 . 109.1 no
N1 . C4 . H42 . 109.4 no
C5 . C4 . H42 . 110.1 no
H41 . C4 . H42 . 109.1 no
C4 . C5 . O2 . 111.7(4) yes
C4 . C5 . H51 . 108.1 no
O2 . C5 . H51 . 108.7 no
C4 . C5 . H52 . 109.1 no
O2 . C5 . H52 . 109.5 no
H51 . C5 . H52 . 109.7 no
C7 . C6 . O3 . 113.7(4) yes
C7 . C6 . H63 . 108.6 no
O3 . C6 . H63 . 108.1 no
C7 . C6 . H64 . 108.2 no
O3 . C6 . H64 . 109.1 no
H63 . C6 . H64 . 109.1 no
O3 . C6 . C11 . 111.7(5) yes
O3 . C6 . H61 . 109.1 no
C11 . C6 . H61 . 109.2 no
O3 . C6 . H62 . 109.0 no
C11 . C6 . H62 . 108.4 no
H61 . C6 . H62 . 109.4 no
C6 . C7 . N2 . 110.0(5) yes
C6 . C7 . H71 . 109.1 no
N2 . C7 . H71 . 109.4 no
C6 . C7 . H72 . 109.9 no
N2 . C7 . H72 . 109.3 no
H71 . C7 . H72 . 109.2 no
N2 . C8 . H81 . 109.0 no
N2 . C8 . H82 . 110.1 no
H81 . C8 . H82 . 109.7 no
N2 . C8 . H83 . 109.5 no
H81 . C8 . H83 . 108.9 no
H82 . C8 . H83 . 109.6 no
N1 . In2 . N2 . 142.30(12) yes
N1 . In2 . O1 . 73.56(12) yes
N2 . In2 . O1 . 142.99(11) yes
N1 . In2 . O2 . 77.77(12) yes
N2 . In2 . O2 . 88.77(12) yes
O1 . In2 . O2 . 114.18(13) yes
N1 . In2 . O3 . 87.17(13) yes
N2 . In2 . O3 . 77.74(12) yes
O1 . In2 . O3 . 101.34(13) yes
O2 . In2 . O3 . 134.92(14) yes
N1 . In2 . O4 . 141.92(11) yes
N2 . In2 . O4 . 75.30(12) yes
O1 . In2 . O4 . 71.38(11) yes
O2 . In2 . O4 . 103.58(12) yes
O3 . In2 . O4 . 113.80(13) yes
O4 . C13 . C9 . 110.4(4) yes
O4 . C13 . H131 . 109.6 no
C9 . C13 . H131 . 109.7 no
O4 . C13 . H132 . 109.7 no
C9 . C13 . H132 . 108.6 no
H131 . C13 . H132 . 108.9 no
O4 . C13 . C12 . 110.3(5) yes
O4 . C13 . H133 . 109.2 no
C12 . C13 . H133 . 109.1 no
O4 . C13 . H134 . 109.6 no
C12 . C13 . H134 . 109.5 no
H133 . C13 . H134 . 109.2 no
Cl9 . C21 . Cl8 . 111.1(3) yes
Cl9 . C21 . Cl7 . 110.1(3) yes
Cl8 . C21 . Cl7 . 110.2(3) yes
Cl9 . C21 . H211 . 107.9 no
Cl8 . C21 . H211 . 109.2 no
Cl7 . C21 . H211 . 108.3 no
C1 . O1 . In2 . 120.3(2) yes
C1 . O1 . In1 . 131.2(3) yes
In2 . O1 . In1 . 108.24(12) yes
C5 . O2 . In2 . 116.1(3) yes
C15 . C14 . O6 . 111.2(4) yes
C15 . C14 . H141 . 109.6 no
O6 . C14 . H141 . 109.9 no
C15 . C14 . H142 . 108.8 no
O6 . C14 . H142 . 109.0 no
H141 . C14 . H142 . 108.3 no
C14 . C15 . N3 . 110.3(4) yes
C14 . C15 . H151 . 108.7 no
N3 . C15 . H151 . 108.8 no
C14 . C15 . H152 . 109.0 no
N3 . C15 . H152 . 110.1 no
H151 . C15 . H152 . 109.8 no
N3 . C16 . H161 . 109.5 no
N3 . C16 . H162 . 109.9 no
H161 . C16 . H162 . 108.8 no
N3 . C16 . H163 . 110.3 no
H161 . C16 . H163 . 108.6 no
H162 . C16 . H163 . 109.7 no
C18 2_776 C17 . N3 . 111.7(4) yes
C18 2_776 C17 . H171 . 106.7 no
N3 . C17 . H171 . 107.9 no
C18 2_776 C17 . H172 . 110.4 no
N3 . C17 . H172 . 109.9 no
H171 . C17 . H172 . 110.3 no
C17 2_776 C18 . O5 . 109.8(3) yes
C17 2_776 C18 . H181 . 110.1 no
O5 . C18 . H181 . 109.1 no
C17 2_776 C18 . H182 . 109.3 no
O5 . C18 . H182 . 109.9 no
H181 . C18 . H182 . 108.6 no
Cl2 . C19 . Cl1 . 109.1(3) yes
Cl2 . C19 . Cl3 . 110.6(3) yes
Cl1 . C19 . Cl3 . 110.2(3) yes
Cl2 . C19 . H191 . 109.0 no
Cl1 . C19 . H191 . 109.3 no
Cl3 . C19 . H191 . 108.6 no
Cl6 . C20 . Cl5 . 108.5(3) yes
Cl6 . C20 . Cl4 . 110.4(3) yes
Cl5 . C20 . Cl4 . 110.0(3) yes
Cl6 . C20 . H201 . 109.3 no
Cl5 . C20 . H201 . 109.8 no
Cl4 . C20 . H201 . 108.9 no
C18 . O5 . In1 2_776 117.1(2) yes
C18 . O5 . In1 . 134.4(3) yes
In1 2_776 O5 . In1 . 105.58(12) yes
C14 . O6 . In1 . 112.8(3) yes
N3 . In1 . O5 2_776 76.63(12) yes
N3 . In1 . O1 . 109.31(13) yes
O5 2_776 In1 . O1 . 162.46(11) yes
N3 . In1 . O5 . 149.08(12) yes
O5 2_776 In1 . O5 . 74.42(12) yes
O1 . In1 . O5 . 101.54(12) yes
N3 . In1 . O6 . 79.14(13) yes
O5 2_776 In1 . O6 . 105.60(12) yes
O1 . In1 . O6 . 91.83(12) yes
O5 . In1 . O6 . 98.38(12) yes
N3 . In1 . O4 . 91.04(13) yes
O5 2_776 In1 . O4 . 91.64(11) yes
O1 . In1 . O4 . 72.07(11) yes
O5 . In1 . O4 . 100.34(12) yes
O6 . In1 . O4 . 157.37(12) yes
C6 . O3 . In2 . 117.8(3) yes
C13 . O4 . In2 . 118.4(2) yes
C13 . O4 . In1 . 128.7(2) yes
In2 . O4 . In1 . 106.83(12) yes
N2 . C12 . C13 . 112.7(7) yes
N2 . C12 . H121 . 108.5 no
C13 . C12 . H121 . 108.9 no
N2 . C12 . H122 . 108.2 no
C13 . C12 . H122 . 108.8 no
H121 . C12 . H122 . 109.6 no
C6 . C11 . N2 . 109.7(9) yes
C6 . C11 . H111 . 109.6 no
N2 . C11 . H111 . 109.7 no
C6 . C11 . H112 . 108.9 no
N2 . C11 . H112 . 109.1 no
H111 . C11 . H112 . 109.8 no
C13 . C9 . N2 . 109.3(5) yes
C13 . C9 . H91 . 109.9 no
N2 . C9 . H91 . 109.5 no
C13 . C9 . H92 . 109.5 no
N2 . C9 . H92 . 109.3 no
H91 . C9 . H92 . 109.3 no
N2 . C10 . H101 . 109.4 no
N2 . C10 . H102 . 110.0 no
H101 . C10 . H102 . 109.1 no
N2 . C10 . H103 . 109.7 no
H101 . C10 . H103 . 109.2 no
H102 . C10 . H103 . 109.5 no

loop_
_geom_bond_atom_site_label_1
_geom_bond_site_symmetry_1
_geom_bond_atom_site_label_2
_geom_bond_site_symmetry_2
_geom_bond_distance
_geom_bond_publ_flag
Cl1 . C19 . 1.759(5) yes
Cl2 . C19 . 1.766(5) yes
Cl3 . C19 . 1.752(5) yes
Cl4 . C20 . 1.757(5) yes
Cl5 . C20 . 1.761(5) yes
Cl6 . C20 . 1.765(5) yes
Cl7 . C21 . 1.753(5) yes
Cl8 . C21 . 1.756(5) yes
Cl9 . C21 . 1.765(5) yes
N1 . C2 . 1.478(6) yes
N1 . C3 . 1.463(6) yes
N1 . C4 . 1.476(6) yes
N1 . In2 . 2.424(3) yes
N2 . C7 . 1.485(7) yes
N2 . C8 . 1.481(8) yes
N2 . In2 . 2.375(3) yes
N2 . C9 . 1.492(8) yes
N2 . In2 . 2.375(3) yes
N2 . C12 . 1.489(12) yes
N2 . C11 . 1.470(13) yes
N2 . C10 . 1.474(11) yes
N3 . C15 . 1.478(6) yes
N3 . C16 . 1.469(6) yes
N3 . C17 . 1.486(6) yes
N3 . In1 . 2.325(4) yes
C1 . C2 . 1.518(6) yes
C1 . O1 . 1.405(5) yes
C1 . H11 . 0.975 no
C1 . H12 . 0.975 no
C2 . H21 . 0.968 no
C2 . H22 . 0.967 no
C3 . H31 . 0.958 no
C3 . H32 . 0.964 no
C3 . H33 . 0.959 no
C4 . C5 . 1.535(7) yes
C4 . H41 . 0.968 no
C4 . H42 . 0.969 no
C5 . O2 . 1.401(5) yes
C5 . H51 . 0.974 no
C5 . H52 . 0.974 no
C6 . C7 . 1.519(9) yes
C6 . O3 . 1.405(5) yes
C6 . H63 . 0.969 no
C6 . H64 . 0.973 no
C6 . O3 . 1.405(5) yes
C6 . C11 . 1.540(14) yes
C6 . H61 . 0.970 no
C6 . H62 . 0.970 no
C7 . H71 . 0.973 no
C7 . H72 . 0.972 no
C8 . H81 . 0.965 no
C8 . H82 . 0.970 no
C8 . H83 . 0.963 no
In2 . O1 . 2.150(3) yes
In2 . O2 . 2.068(3) yes
In2 . O3 . 2.061(3) yes
In2 . O4 . 2.164(3) yes
C13 . O4 . 1.417(5) yes
C13 . C9 . 1.536(9) yes
C13 . H131 . 0.970 no
C13 . H132 . 0.971 no
C13 . O4 . 1.417(5) yes
C13 . C12 . 1.478(12) yes
C13 . H133 . 0.972 no
C13 . H134 . 0.969 no
C21 . H211 . 0.971 no
O1 . In1 . 2.127(3) yes
C14 . C15 . 1.520(7) yes
C14 . O6 . 1.399(6) yes
C14 . H141 . 0.973 no
C14 . H142 . 0.971 no
C15 . H151 . 0.965 no
C15 . H152 . 0.968 no
C16 . H161 . 0.963 no
C16 . H162 . 0.961 no
C16 . H163 . 0.962 no
C17 . C18 2_776 1.514(7) yes
C17 . H171 . 0.976 no
C17 . H172 . 0.976 no
C18 . O5 . 1.415(5) yes
C18 . H181 . 0.980 no
C18 . H182 . 0.972 no
C19 . H191 . 0.982 no
C20 . H201 . 0.980 no
O5 . In1 2_776 2.158(3) yes
O5 . In1 . 2.117(3) yes
O6 . In1 . 2.083(3) yes
In1 . O4 . 2.152(3) yes
C12 . H121 . 0.968 no
C12 . H122 . 0.974 no
C11 . H111 . 0.970 no
C11 . H112 . 0.969 no
C9 . H91 . 0.969 no
C9 . H92 . 0.964 no
C10 . H101 . 0.967 no
C10 . H102 . 0.959 no
C10 . H103 . 0.963 no

loop_
_geom_hbond_atom_site_label_D
_geom_hbond_site_symmetry_D
_geom_hbond_atom_site_label_H
_geom_hbond_site_symmetry_H
_geom_hbond_atom_site_label_A
_geom_hbond_site_symmetry_A
_geom_hbond_angle_DHA
_geom_hbond_distance_DH
_geom_hbond_distance_HA
_geom_hbond_distance_DA
_geom_hbond_publ_flag
C21 . H211 . C6 2_676 137 0.97 2.60 3.372(10) yes
C21 . H211 . O3 2_676 169 0.97 2.00 2.957(10) yes
C19 . H191 . O6 . 169 0.98 2.00 2.966(10) yes
C20 . H201 . O2 2_776 172 0.98 2.04 3.017(10) yes
